data_4077127
loop_
_publ_author_name
'Chen, Chi-Li'
'Chen, Yi-Chun'
'Liu, Yi-Hong'
'Peng, Shie-Ming'
'Liu, Shiuh-Tzung'

_publ_section_title
;
 Initiation Steps for the Polymerization of Vinyl Ethers Promoted by
 Cationic Palladium Aqua Complexes
;
_journal_issue 24
_journal_name_full Organometallics
_journal_page_first 5382
_journal_paper_doi 10.1021/om020662s
_journal_volume 21
_journal_year 2002
_chemical_formula_sum 'C31 H32 B F5 N O3 P Pd'
_chemical_formula_weight 709.76
_chemical_name_systematic
; 
 ? 
;
_space_group_IT_number 14
_symmetry_cell_setting monoclinic
_symmetry_space_group_name_Hall '-P 2ybc'
_symmetry_space_group_name_H-M 'P 1 21/c 1'
_atom_sites_solution_hydrogens geom
_atom_sites_solution_primary direct
_atom_sites_solution_secondary difmap
_audit_creation_method SHELXL
_cell_angle_alpha 90.00
_cell_angle_beta 108.025(1)
_cell_angle_gamma 90.00
_cell_formula_units_Z 4
_cell_length_a 10.2058(1)
_cell_length_b 19.8003(3)
_cell_length_c 15.7152(2)
_cell_measurement_reflns_used 8192
_cell_measurement_temperature 150(1)
_cell_volume 3019.84(7)
_computing_cell_refinement 'Siemens SAINT'
_computing_data_collection 'Siemens SMART'
_computing_data_reduction 'Siemens SAINT'
_computing_molecular_graphics 'Siemens SHELXTL'
_computing_publication_material 'Siemens SHELXTL'
_computing_structure_refinement 'SHELXL-93 (Sheldrick, 1993)'
_computing_structure_solution 'SHELXS-86 (Sheldrick, 1990)'
_diffrn_ambient_temperature 150(1)
_diffrn_measurement_device 'Siemens SMART CCD'
_diffrn_measurement_method '\w scans'
_diffrn_radiation_monochromator graphite
_diffrn_radiation_source 'fine-focus sealed tube'
_diffrn_radiation_type MoK\a
_diffrn_radiation_wavelength 0.71073
_diffrn_reflns_av_R_equivalents 0.0472
_diffrn_reflns_av_sigmaI/netI 0.0566
_diffrn_reflns_limit_h_max 13
_diffrn_reflns_limit_h_min -13
_diffrn_reflns_limit_k_max 26
_diffrn_reflns_limit_k_min -26
_diffrn_reflns_limit_l_max 20
_diffrn_reflns_limit_l_min -20
_diffrn_reflns_number 18065
_diffrn_reflns_theta_max 27.50
_diffrn_reflns_theta_min 1.71
_diffrn_standards_decay_% 0
_exptl_absorpt_coefficient_mu 0.732
_exptl_absorpt_correction_T_max 0.8944
_exptl_absorpt_correction_T_min 0.8186
_exptl_absorpt_correction_type ' empirical used sadabs'
_exptl_crystal_colour yellow
_exptl_crystal_density_diffrn 1.561
_exptl_crystal_density_meas ?
_exptl_crystal_description block
_exptl_crystal_F_000 1440
_exptl_crystal_size_max 0.20
_exptl_crystal_size_mid 0.15
_exptl_crystal_size_min 0.15
_refine_diff_density_max 1.004
_refine_diff_density_min -0.635
_refine_diff_density_rms 0.095
_refine_ls_extinction_method none
_refine_ls_goodness_of_fit_all 1.092
_refine_ls_goodness_of_fit_obs 1.134
_refine_ls_matrix_type full
_refine_ls_number_parameters 392
_refine_ls_number_reflns 6793
_refine_ls_number_restraints 0
_refine_ls_restrained_S_all 1.092
_refine_ls_restrained_S_obs 1.134
_refine_ls_R_factor_all 0.0870
_refine_ls_R_factor_obs 0.0592
_refine_ls_shift/esd_max 0.002
_refine_ls_shift/esd_mean 0.000
_refine_ls_structure_factor_coef Fsqd
_refine_ls_weighting_details 'w=1/[\s^2^(Fo^2^)+(0.0466P)^2^+6.4729P] where P=(Fo^2^+2Fc^2^)/3'
_refine_ls_weighting_scheme calc
_refine_ls_wR_factor_all 0.1275
_refine_ls_wR_factor_obs 0.1166
_reflns_number_observed 5342
_reflns_number_total 6793
_reflns_observed_criterion >2sigma(I)
_cod_data_source_file om020662s.cif
_cod_data_source_block ic6975
_cod_depositor_comments
;
The following automatic conversions were performed:

'_symmetry_cell_setting' value 'Monoclinic' changed to 'monoclinic'
according to /home/saulius/struct/CIF-dictionaries/cif_core.dic
dictionary named 'cif_core.dic' version 2.4.1 from 2010-06-29.

Automatic conversion script
Id: cif_fix_values 1715 2011-07-08 13:25:40Z adriana 

The following automatic conversions were performed:

'_exptl_crystal_density_meas' value 'not_measured' was changed to '?'
- the value is perceived as not measured.

Automatic conversion script
Id: cif_fix_values 3008 2015-01-20 13:52:24Z robertas 

The following automatic conversions were performed:

'_refine_ls_weighting_scheme' value 'calc
w=1/[\s^2^(Fo^2^)+(0.0466P)^2^+6.4729P] where P=(Fo^2^+2Fc^2^)/3' was
changed to 'calc'. New tag '_refine_ls_weighting_details' was
created. The value of the new tag was set to
'w=1/[\s^2^(Fo^2^)+(0.0466P)^2^+6.4729P] where P=(Fo^2^+2Fc^2^)/3'.

Automatic conversion script
Id: cif_fix_values 3143 2015-03-26 13:38:13Z robertas 
;
_cod_original_sg_symbol_H-M P2(1)/c
_cod_database_code 4077127

loop_
_symmetry_equiv_pos_as_xyz
'x, y, z'
'-x, y+1/2, -z+1/2'
'-x, -y, -z'
'x, -y-1/2, z-1/2'

loop_
_atom_site_aniso_label
_atom_site_aniso_U_11
_atom_site_aniso_U_22
_atom_site_aniso_U_33
_atom_site_aniso_U_23
_atom_site_aniso_U_13
_atom_site_aniso_U_12
Pd 0.0258(2) 0.0242(2) 0.0272(2) -0.00380(14) 0.00893(12) 0.00105(14)
P1 0.0267(5) 0.0240(5) 0.0280(6) -0.0014(4) 0.0105(4) -0.0028(4)
O1 0.033(2) 0.033(2) 0.030(2) 0.0005(13) 0.0106(14) 0.0047(14)
O2 0.058(2) 0.047(2) 0.043(2) -0.004(2) 0.022(2) 0.000(2)
N1 0.027(2) 0.028(2) 0.028(2) 0.0022(15) 0.007(2) 0.0046(15)
C1 0.040(3) 0.044(3) 0.061(4) 0.006(3) 0.016(3) 0.012(2)
C2 0.035(3) 0.032(2) 0.033(2) 0.007(2) 0.016(2) 0.005(2)
C3 0.050(3) 0.028(2) 0.047(3) -0.001(2) 0.022(2) 0.006(2)
C4 0.043(3) 0.035(2) 0.033(2) -0.006(2) 0.016(2) -0.001(2)
C5 0.059(4) 0.062(4) 0.048(3) -0.019(3) 0.025(3) -0.007(3)
C6 0.075(4) 0.068(4) 0.043(3) -0.006(3) 0.030(3) -0.007(3)
C7 0.035(2) 0.022(2) 0.030(2) 0.002(2) 0.015(2) 0.003(2)
C8 0.035(3) 0.033(2) 0.040(3) 0.002(2) 0.017(2) -0.001(2)
C9 0.044(3) 0.035(3) 0.044(3) 0.006(2) 0.027(2) 0.003(2)
C10 0.055(3) 0.037(3) 0.035(3) 0.006(2) 0.026(2) 0.012(2)
C11 0.038(3) 0.032(2) 0.028(2) -0.002(2) 0.010(2) 0.003(2)
C12 0.037(2) 0.022(2) 0.032(2) 0.006(2) 0.016(2) 0.006(2)
C13 0.037(3) 0.030(2) 0.028(2) -0.006(2) 0.007(2) 0.001(2)
C14 0.027(2) 0.023(2) 0.038(3) -0.002(2) 0.006(2) 0.001(2)
C15 0.037(3) 0.031(2) 0.044(3) -0.007(2) 0.004(2) -0.002(2)
C16 0.031(3) 0.035(3) 0.061(4) -0.009(2) 0.002(2) -0.003(2)
C17 0.026(2) 0.032(2) 0.069(4) 0.004(2) 0.017(2) 0.002(2)
C18 0.031(2) 0.029(2) 0.050(3) -0.004(2) 0.015(2) -0.003(2)
C19 0.029(2) 0.024(2) 0.040(3) -0.006(2) 0.008(2) -0.004(2)
C20 0.034(2) 0.028(2) 0.033(2) -0.008(2) 0.019(2) -0.008(2)
C21 0.045(3) 0.032(2) 0.039(3) -0.001(2) 0.015(2) -0.005(2)
C22 0.061(4) 0.031(3) 0.055(3) 0.004(2) 0.025(3) -0.008(2)
C23 0.059(4) 0.034(3) 0.061(4) -0.013(3) 0.031(3) -0.018(3)
C24 0.036(3) 0.045(3) 0.054(3) -0.017(3) 0.017(2) -0.012(2)
C25 0.032(2) 0.033(3) 0.044(3) -0.006(2) 0.015(2) -0.004(2)
C26 0.027(2) 0.028(2) 0.028(2) 0.000(2) 0.005(2) -0.006(2)
C27 0.034(3) 0.034(2) 0.041(3) 0.006(2) 0.011(2) -0.004(2)
C28 0.039(3) 0.035(3) 0.052(3) 0.004(2) -0.001(2) -0.001(2)
C29 0.056(4) 0.044(3) 0.037(3) 0.011(2) -0.009(3) -0.015(3)
C30 0.060(4) 0.061(4) 0.035(3) 0.013(3) 0.011(3) -0.007(3)
C31 0.044(3) 0.055(3) 0.034(3) 0.002(2) 0.016(2) -0.004(3)
F1 0.035(2) 0.055(2) 0.102(3) -0.010(2) 0.033(2) -0.0142(15)
B1 0.091(6) 0.081(6) 0.042(4) 0.016(4) 0.006(4) -0.033(5)
F2 0.108(3) 0.072(3) 0.067(3) 0.001(2) 0.033(2) 0.003(2)
F3 0.092(3) 0.115(4) 0.134(5) 0.021(4) 0.013(3) 0.014(3)
F4 0.083(4) 0.218(7) 0.163(6) 0.074(5) 0.045(4) -0.034(4)
F5 0.149(8) 0.069(5) 0.065(5) -0.003(4) 0.053(6) -0.020(5)
F5' 0.099(9) 0.087(8) 0.059(7) -0.009(6) 0.000(7) -0.034(7)

loop_
_atom_site_label
_atom_site_type_symbol
_atom_site_fract_x
_atom_site_fract_y
_atom_site_fract_z
_atom_site_U_iso_or_equiv
_atom_site_thermal_displace_type
_atom_site_occupancy
_atom_site_calc_flag
_atom_site_refinement_flags
_atom_site_disorder_group
Pd Pd 1.36706(3) 0.77821(2) 0.98489(2) 0.02557(10) Uani 1 d . .
P1 P 1.14027(11) 0.78570(5) 0.93868(7) 0.0258(2) Uani 1 d . .
O1 O 1.5833(3) 0.7564(2) 1.0436(2) 0.0321(7) Uani 1 d . .
O2 O 1.3992(4) 0.7222(2) 0.8215(2) 0.0480(9) Uani 1 d . .
N1 N 1.3449(4) 0.8598(2) 1.0739(2) 0.0278(8) Uani 1 d . .
C1 C 1.7483(5) 0.6689(3) 1.0664(4) 0.0480(13) Uani 1 d . .
H1A H 1.8081(5) 0.7024(3) 1.1056(4) 0.072 Uiso 1 calc R .
H1B H 1.7886(5) 0.6550(3) 1.0201(4) 0.072 Uiso 1 calc R .
H1C H 1.7393(5) 0.6294(3) 1.1019(4) 0.072 Uiso 1 calc R .
C2 C 1.6094(5) 0.6990(2) 1.0234(3) 0.0324(10) Uani 1 d . .
C3 C 1.5002(5) 0.6579(2) 0.9608(3) 0.0402(11) Uani 1 d . .
H3A H 1.4632(5) 0.6255(2) 0.9956(3) 0.048 Uiso 1 calc R .
H3B H 1.5411(5) 0.6315(2) 0.9219(3) 0.048 Uiso 1 calc R .
C4 C 1.3815(5) 0.7007(2) 0.9020(3) 0.0358(11) Uani 1 d . .
H4A H 1.2949(5) 0.6734(2) 0.8877(3) 0.043 Uiso 1 calc R .
C5 C 1.5170(6) 0.7612(3) 0.8266(4) 0.0543(15) Uani 1 d . .
H5A H 1.6009(6) 0.7372(3) 0.8628(4) 0.065 Uiso 1 calc R .
H5B H 1.5120(6) 0.8050(3) 0.8558(4) 0.065 Uiso 1 calc R .
C6 C 1.5238(7) 0.7730(3) 0.7319(4) 0.059(2) Uani 1 d . .
H6A H 1.6055(7) 0.8001(3) 0.7348(4) 0.089 Uiso 1 calc R .
H6B H 1.4409(7) 0.7971(3) 0.6967(4) 0.089 Uiso 1 calc R .
H6C H 1.5295(7) 0.7295(3) 0.7037(4) 0.089 Uiso 1 calc R .
C7 C 1.1104(5) 0.8201(2) 1.0387(3) 0.0277(9) Uani 1 d . .
C8 C 0.9865(5) 0.8131(2) 1.0583(3) 0.0347(10) Uani 1 d . .
H8A H 0.9111(5) 0.7907(2) 1.0170(3) 0.042 Uiso 1 calc R .
C9 C 0.9723(5) 0.8384(2) 1.1370(3) 0.0381(11) Uani 1 d . .
H9A H 0.8873(5) 0.8342(2) 1.1494(3) 0.046 Uiso 1 calc R .
C10 C 1.0842(5) 0.8700(2) 1.1976(3) 0.0394(12) Uani 1 d . .
H10A H 1.0756(5) 0.8866(2) 1.2523(3) 0.047 Uiso 1 calc R .
C11 C 1.2081(5) 0.8778(2) 1.1797(3) 0.0328(10) Uani 1 d . .
H11A H 1.2836(5) 0.8996(2) 1.2219(3) 0.039 Uiso 1 calc R .
C12 C 1.2214(5) 0.8533(2) 1.0992(3) 0.0289(9) Uani 1 d . .
C13 C 1.4291(5) 0.9088(2) 1.1056(3) 0.0323(10) Uani 1 d . .
H13A H 1.4141(5) 0.9360(2) 1.1515(3) 0.039 Uiso 1 calc R .
C14 C 1.5468(4) 0.9246(2) 1.0744(3) 0.0304(10) Uani 1 d . .
C15 C 1.6574(5) 0.9621(2) 1.1302(4) 0.0395(11) Uani 1 d . .
H15A H 1.6577(5) 0.9738(2) 1.1889(4) 0.047 Uiso 1 calc R .
C16 C 1.7647(5) 0.9819(3) 1.1006(4) 0.0455(13) Uani 1 d . .
H16A H 1.8399(5) 1.0067(3) 1.1385(4) 0.055 Uiso 1 calc R .
C17 C 1.7610(5) 0.9650(2) 1.0152(4) 0.0417(12) Uani 1 d . .
C18 C 1.6537(5) 0.9296(2) 0.9569(4) 0.0362(11) Uani 1 d . .
H18A H 1.6539(5) 0.9191(2) 0.8979(4) 0.043 Uiso 1 calc R .
C19 C 1.5460(5) 0.9099(2) 0.9870(3) 0.0316(10) Uani 1 d . .
H19A H 1.4704(5) 0.8859(2) 0.9480(3) 0.038 Uiso 1 calc R .
C20 C 1.0359(5) 0.7093(2) 0.9144(3) 0.0301(10) Uani 1 d . .
C21 C 1.0887(5) 0.6517(2) 0.9647(3) 0.0386(11) Uani 1 d . .
H21A H 1.1764(5) 0.6531(2) 1.0091(3) 0.046 Uiso 1 calc R .
C22 C 1.0121(6) 0.5922(3) 0.9495(4) 0.0473(13) Uani 1 d . .
H22A H 1.0481(6) 0.5529(3) 0.9833(4) 0.057 Uiso 1 calc R .
C23 C 0.8841(6) 0.5900(3) 0.8855(4) 0.0485(14) Uani 1 d . .
H23A H 0.8323(6) 0.5494(3) 0.8758(4) 0.058 Uiso 1 calc R .
C24 C 0.8313(5) 0.6467(3) 0.8357(4) 0.0444(13) Uani 1 d . .
H24A H 0.7430(5) 0.6450(3) 0.7920(4) 0.053 Uiso 1 calc R .
C25 C 0.9078(5) 0.7064(2) 0.8496(3) 0.0356(11) Uani 1 d . .
H25A H 0.8719(5) 0.7452(2) 0.8146(3) 0.043 Uiso 1 calc R .
C26 C 1.0674(4) 0.8442(2) 0.8480(3) 0.0289(9) Uani 1 d . .
C27 C 0.9555(5) 0.8854(2) 0.8451(3) 0.0365(11) Uani 1 d . .
H27A H 0.9134(5) 0.8828(2) 0.8912(3) 0.044 Uiso 1 calc R .
C28 C 0.9052(5) 0.9307(3) 0.7743(4) 0.0457(13) Uani 1 d . .
H28A H 0.8268(5) 0.9577(3) 0.7708(4) 0.055 Uiso 1 calc R .
C29 C 0.9707(6) 0.9358(3) 0.7091(4) 0.0510(15) Uani 1 d . .
H29A H 0.9375(6) 0.9670(3) 0.6613(4) 0.061 Uiso 1 calc R .
C30 C 1.0829(6) 0.8962(3) 0.7129(4) 0.0530(15) Uani 1 d . .
H30A H 1.1276(6) 0.9005(3) 0.6683(4) 0.064 Uiso 1 calc R .
C31 C 1.1311(5) 0.8499(3) 0.7815(3) 0.0437(12) Uani 1 d . .
H31A H 1.2076(5) 0.8220(3) 0.7833(3) 0.052 Uiso 1 calc R .
F1 F 1.8642(3) 0.9867(2) 0.9847(3) 0.0616(9) Uani 1 d . .
B1 B 1.5395(10) 0.4661(5) 0.8284(5) 0.074(3) Uani 1 d . .
F2 F 1.5457(5) 0.5351(2) 0.8162(3) 0.0810(12) Uani 1 d . .
F3 F 1.6592(5) 0.4450(3) 0.8880(4) 0.119(2) Uani 1 d . .
F4 F 1.4401(5) 0.4456(4) 0.8606(4) 0.153(3) Uani 1 d . .
F5 F 1.5582(11) 0.4288(4) 0.7516(5) 0.090(3) Uani 0.60 d P 1
F5' F 1.4557(13) 0.4492(6) 0.7499(7) 0.087(4) Uani 0.40 d P 2
O3 O 1.2845(14) 0.5224(7) 0.9267(9) 0.259(6) Uiso 1 d . .
H3 H 1.3456 0.5097 0.8977 0.388 Uiso 1 d . .
H3' H 1.3144 0.5102 0.9860 0.388 Uiso 1 d . .

loop_
_atom_type_symbol
_atom_type_description
_atom_type_scat_dispersion_real
_atom_type_scat_dispersion_imag
_atom_type_scat_source
C C 0.0033 0.0016 'International Tables Vol C Tables 4.2.6.8 and 6.1.1.4'
H H 0.0000 0.0000 'International Tables Vol C Tables 4.2.6.8 and 6.1.1.4'
B B 0.0013 0.0007 'International Tables Vol C Tables 4.2.6.8 and 6.1.1.4'
N N 0.0061 0.0033 'International Tables Vol C Tables 4.2.6.8 and 6.1.1.4'
O O 0.0106 0.0060 'International Tables Vol C Tables 4.2.6.8 and 6.1.1.4'
F F 0.0171 0.0103 'International Tables Vol C Tables 4.2.6.8 and 6.1.1.4'
P P 0.1023 0.0942 'International Tables Vol C Tables 4.2.6.8 and 6.1.1.4'
Pd Pd -0.9988 1.0072 'International Tables Vol C Tables 4.2.6.8 and 6.1.1.4'

loop_
_geom_angle_atom_site_label_1
_geom_angle_atom_site_label_2
_geom_angle_atom_site_label_3
_geom_angle
C4 Pd O1 81.8(2)
C4 Pd N1 178.0(2)
O1 Pd N1 99.71(13)
C4 Pd P1 96.64(15)
O1 Pd P1 170.12(9)
N1 Pd P1 81.69(10)
C26 P1 C20 107.2(2)
C26 P1 C7 107.6(2)
C20 P1 C7 104.4(2)
C26 P1 Pd 115.85(14)
C20 P1 Pd 119.9(2)
C7 P1 Pd 100.35(15)
C2 O1 Pd 110.4(3)
C4 O2 C5 117.6(4)
C13 N1 C12 119.8(4)
C13 N1 Pd 127.7(3)
C12 N1 Pd 112.5(3)
O1 C2 C3 120.0(4)
O1 C2 C1 120.2(5)
C3 C2 C1 119.7(4)
C2 C3 C4 112.9(4)
O2 C4 C3 114.5(4)
O2 C4 Pd 113.6(3)
C3 C4 Pd 103.3(3)
O2 C5 C6 108.9(5)
C8 C7 C12 119.7(4)
C8 C7 P1 123.8(4)
C12 C7 P1 116.5(3)
C9 C8 C7 120.9(5)
C8 C9 C10 119.0(4)
C11 C10 C9 121.3(4)
C10 C11 C12 119.6(4)
C7 C12 C11 119.5(4)
C7 C12 N1 116.7(4)
C11 C12 N1 123.8(4)
N1 C13 C14 123.3(4)
C19 C14 C15 118.8(4)
C19 C14 C13 121.8(4)
C15 C14 C13 119.1(4)
C16 C15 C14 120.6(5)
C17 C16 C15 118.6(5)
F1 C17 C16 118.7(5)
F1 C17 C18 118.0(5)
C16 C17 C18 123.3(5)
C19 C18 C17 117.8(5)
C18 C19 C14 120.9(4)
C25 C20 C21 119.5(4)
C25 C20 P1 123.0(4)
C21 C20 P1 117.5(4)
C22 C21 C20 119.7(5)
C23 C22 C21 120.4(5)
C24 C23 C22 120.3(5)
C23 C24 C25 119.9(5)
C20 C25 C24 120.2(5)
C27 C26 C31 119.8(4)
C27 C26 P1 122.2(3)
C31 C26 P1 117.9(4)
C26 C27 C28 119.7(5)
C29 C28 C27 119.5(5)
C30 C29 C28 120.7(5)
C29 C30 C31 120.2(5)
C30 C31 C26 120.1(5)
F5' B1 F4 85.9(8)
F5' B1 F3 139.5(11)
F4 B1 F3 106.0(6)
F5' B1 F2 99.5(8)
F4 B1 F2 115.2(9)
F3 B1 F2 109.3(6)
F4 B1 F5 117.8(8)
F3 B1 F5 95.4(8)
F2 B1 F5 110.8(6)

loop_
_geom_bond_atom_site_label_1
_geom_bond_atom_site_label_2
_geom_bond_distance
Pd C4 2.049(4)
Pd O1 2.156(3)
Pd N1 2.195(4)
Pd P1 2.2059(12)
P1 C26 1.809(4)
P1 C20 1.822(4)
P1 C7 1.824(4)
O1 C2 1.232(5)
O2 C4 1.398(6)
O2 C5 1.410(7)
N1 C13 1.290(6)
N1 C12 1.439(5)
C1 C2 1.493(7)
C2 C3 1.481(7)
C3 C4 1.532(7)
C5 C6 1.529(7)
C7 C8 1.397(6)
C7 C12 1.397(6)
C8 C9 1.383(6)
C9 C10 1.390(7)
C10 C11 1.386(7)
C11 C12 1.400(6)
C13 C14 1.465(6)
C14 C19 1.402(6)
C14 C15 1.407(6)
C15 C16 1.373(7)
C16 C17 1.372(8)
C17 F1 1.355(5)
C17 C18 1.382(7)
C18 C19 1.381(6)
C20 C25 1.388(7)
C20 C21 1.397(6)
C21 C22 1.393(7)
C22 C23 1.380(8)
C23 C24 1.378(8)
C24 C25 1.397(6)
C26 C27 1.394(6)
C26 C31 1.395(6)
C27 C28 1.397(7)
C28 C29 1.390(8)
C29 C30 1.374(8)
C30 C31 1.383(7)
B1 F5' 1.308(13)
B1 F4 1.329(9)
B1 F3 1.354(10)
B1 F2 1.384(9)
B1 F5 1.477(12)
